data_7006474
loop_
_publ_author_name
'Mochida, Tomoyuki'
'Okazawa, Kazuya'
'Horikoshi, Ryo'

_publ_section_title
;
 Metal complexes from 1,1'-di(pyrazinyl)ferrocene: coordination
 polymers and bridged diferrocenes.
;
_journal_issue 5
_journal_name_full 'Dalton transactions (Cambridge, England : 2003)'
_journal_page_first 693
_journal_page_last 704
_journal_paper_doi 10.1039/b511286a
_journal_year 2006
_chemical_formula_sum 'C84 H116 Cu4 Fe2 N8 O16'
_chemical_formula_weight 1859.71
_chemical_name_systematic
;
?
;
_space_group_IT_number 14
_symmetry_cell_setting monoclinic
_symmetry_space_group_name_Hall '-P 2yn'
_symmetry_space_group_name_H-M 'P 1 21/n 1'
_atom_sites_solution_hydrogens geom
_atom_sites_solution_primary direct
_atom_sites_solution_secondary difmap
_audit_creation_method SHELXL-97
_cell_angle_alpha 90.00
_cell_angle_beta 96.918(2)
_cell_angle_gamma 90.00
_cell_formula_units_Z 2
_cell_length_a 13.3978(9)
_cell_length_b 22.6166(15)
_cell_length_c 14.4661(10)
_cell_measurement_temperature 223(2)
_cell_volume 4351.5(5)
_computing_cell_refinement 'Bruker SMART'
_computing_data_collection 'Bruker SMART'
_computing_data_reduction 'Bruker SAINT'
_computing_molecular_graphics 'Bruker SHELXTL'
_computing_publication_material 'Bruker SHELXTL'
_computing_structure_refinement 'SHELXL-97 (Sheldrick, 1997)'
_computing_structure_solution 'SHELXS-97 (Sheldrick, 1990)'
_diffrn_ambient_temperature 223(2)
_diffrn_detector_area_resol_mean 8.366
_diffrn_measured_fraction_theta_full 0.998
_diffrn_measured_fraction_theta_max 0.998
_diffrn_measurement_device_type 'CCD area detector'
_diffrn_measurement_method 'phi and omega scans'
_diffrn_radiation_monochromator graphite
_diffrn_radiation_source 'fine-focus sealed tube'
_diffrn_radiation_type MoK\a
_diffrn_radiation_wavelength 0.71073
_diffrn_reflns_av_R_equivalents 0.0277
_diffrn_reflns_av_sigmaI/netI 0.0379
_diffrn_reflns_limit_h_max 15
_diffrn_reflns_limit_h_min -17
_diffrn_reflns_limit_k_max 30
_diffrn_reflns_limit_k_min -30
_diffrn_reflns_limit_l_max 19
_diffrn_reflns_limit_l_min -15
_diffrn_reflns_number 32255
_diffrn_reflns_theta_full 28.31
_diffrn_reflns_theta_max 28.31
_diffrn_reflns_theta_min 1.68
_exptl_absorpt_coefficient_mu 1.352
_exptl_absorpt_correction_T_max 0.7737
_exptl_absorpt_correction_T_min 0.5513
_exptl_absorpt_correction_type empirical
_exptl_absorpt_process_details 'SADABS;Sheldrick 1996'
_exptl_crystal_colour green
_exptl_crystal_density_diffrn 1.419
_exptl_crystal_density_meas 0
_exptl_crystal_density_method 'not measured'
_exptl_crystal_description prism
_exptl_crystal_F_000 1944
_exptl_crystal_size_max 0.50
_exptl_crystal_size_mid 0.20
_exptl_crystal_size_min 0.20
_refine_diff_density_max 1.078
_refine_diff_density_min -0.413
_refine_diff_density_rms 0.084
_refine_ls_extinction_method none
_refine_ls_goodness_of_fit_ref 1.050
_refine_ls_hydrogen_treatment mixed
_refine_ls_matrix_type full
_refine_ls_number_parameters 535
_refine_ls_number_reflns 10792
_refine_ls_number_restraints 0
_refine_ls_restrained_S_all 1.050
_refine_ls_R_factor_all 0.0546
_refine_ls_R_factor_gt 0.0419
_refine_ls_shift/su_max 0.001
_refine_ls_shift/su_mean 0.000
_refine_ls_structure_factor_coef Fsqd
_refine_ls_weighting_details 'calc w=1/[\s^2^(Fo^2^)+(0.0723P)^2^+2.0271P] where P=(Fo^2^+2Fc^2^)/3'
_refine_ls_weighting_scheme calc
_refine_ls_wR_factor_gt 0.1208
_refine_ls_wR_factor_ref 0.1298
_reflns_number_gt 8615
_reflns_number_total 10792
_reflns_threshold_expression >2sigma(I)
_cod_data_source_file b511286a.txt
_cod_data_source_block 2
_cod_depositor_comments
;
The following automatic conversions were performed:
'_symmetry_cell_setting' value 'Monoclinic' changed to 'monoclinic'
according to '/home/saulius/struct/CIF-dictionaries/cif_core.dic'
dictionary named 'cif_core.dic' version 2.4.1 from 2010-06-29.

Automatic conversion script
Id: cif_fix_enum 1527 2010-12-29 10:47:43Z saulius 
;
_cod_original_sg_symbol_H-M P2(1)/n
_cod_database_code 7006474

loop_
_symmetry_equiv_pos_as_xyz
'x, y, z'
'-x+1/2, y+1/2, -z+1/2'
'-x, -y, -z'
'x-1/2, -y-1/2, z-1/2'

loop_
_atom_site_label
_atom_site_type_symbol
_atom_site_fract_x
_atom_site_fract_y
_atom_site_fract_z
_atom_site_U_iso_or_equiv
_atom_site_adp_type
_atom_site_occupancy
_atom_site_symmetry_multiplicity
_atom_site_calc_flag
_atom_site_refinement_flags
_atom_site_disorder_assembly
_atom_site_disorder_group
C1 C 0.62291(16) 0.01551(10) 0.52120(17) 0.0284(5) Uani 1 1 d . . .
C2 C 0.62801(18) -0.01865(11) 0.6043(2) 0.0346(5) Uani 1 1 d . . .
H2 H 0.6229 -0.0042 0.6637 0.042 Uiso 1 1 calc R . .
C3 C 0.6422(2) -0.07847(12) 0.5804(2) 0.0438(7) Uani 1 1 d . . .
H3 H 0.6472 -0.1102 0.6215 0.053 Uiso 1 1 calc R . .
C4 C 0.64739(19) -0.08184(12) 0.4834(2) 0.0449(7) Uani 1 1 d . . .
H4 H 0.6569 -0.1160 0.4499 0.054 Uiso 1 1 calc R . .
C5 C 0.63566(18) -0.02418(12) 0.4468(2) 0.0369(6) Uani 1 1 d . . .
H5 H 0.6361 -0.0138 0.3846 0.044 Uiso 1 1 calc R . .
C6 C 0.87118(16) 0.03281(10) 0.54881(17) 0.0278(5) Uani 1 1 d . . .
C7 C 0.87544(18) 0.00133(11) 0.63510(18) 0.0328(5) Uani 1 1 d . . .
H7 H 0.8711 0.0179 0.6933 0.039 Uiso 1 1 calc R . .
C8 C 0.88747(18) -0.05971(11) 0.6159(2) 0.0377(6) Uani 1 1 d . . .
H8 H 0.8931 -0.0900 0.6596 0.045 Uiso 1 1 calc R . .
C9 C 0.88941(18) -0.06648(11) 0.5190(2) 0.0363(6) Uani 1 1 d . . .
H9 H 0.8959 -0.1021 0.4880 0.044 Uiso 1 1 calc R . .
C10 C 0.87986(17) -0.00980(11) 0.47686(18) 0.0324(5) Uani 1 1 d . . .
H10 H 0.8793 -0.0017 0.4138 0.039 Uiso 1 1 calc R . .
C11 C 0.60807(16) 0.07966(10) 0.51184(16) 0.0281(5) Uani 1 1 d . . .
C12 C 0.6050(3) 0.16244(13) 0.4230(2) 0.0489(7) Uani 1 1 d . . .
H12 H 0.6160 0.1814 0.3681 0.059 Uiso 1 1 calc R . .
C13 C 0.5711(2) 0.19554(12) 0.49346(19) 0.0405(6) Uani 1 1 d . . .
H13 H 0.5582 0.2356 0.4842 0.049 Uiso 1 1 calc R . .
C14 C 0.57643(17) 0.11320(10) 0.58388(16) 0.0275(5) Uani 1 1 d . . .
H14 H 0.5689 0.0948 0.6401 0.033 Uiso 1 1 calc R . .
C15 C 0.85912(16) 0.09678(10) 0.53712(16) 0.0270(5) Uani 1 1 d . . .
C16 C 0.8158(2) 0.18597(12) 0.59319(19) 0.0396(6) Uani 1 1 d . . .
H16 H 0.7904 0.2086 0.6387 0.048 Uiso 1 1 calc R . .
C17 C 0.8414(2) 0.21370(11) 0.51428(19) 0.0377(6) Uani 1 1 d . . .
H17 H 0.8348 0.2545 0.5089 0.045 Uiso 1 1 calc R . .
C18 C 0.88241(17) 0.12497(11) 0.45616(17) 0.0295(5) Uani 1 1 d . . .
H18 H 0.9034 0.1023 0.4084 0.035 Uiso 1 1 calc R . .
C19 C 0.2837(2) 0.23428(12) 0.6809(2) 0.0389(6) Uani 1 1 d . . .
C20 C 0.1758(2) 0.22797(16) 0.6361(2) 0.0532(8) Uani 1 1 d . . .
H20A H 0.1564 0.2641 0.6026 0.064 Uiso 1 1 calc R . .
H20B H 0.1728 0.1962 0.5908 0.064 Uiso 1 1 calc R . .
C21 C 0.1003(3) 0.2156(2) 0.7027(3) 0.0750(12) Uani 1 1 d . . .
C22 C 0.1084(7) 0.1767(6) 0.7745(6) 0.084(3) Uani 0.50 1 d P . .
C23 C 0.1349(7) 0.1460(4) 0.7383(6) 0.0579(19) Uani 0.50 1 d P . .
C24 C 0.1038(9) 0.1153(6) 0.7336(8) 0.088(3) Uani 0.50 1 d P . .
C25 C 0.0569(6) 0.1203(4) 0.7997(6) 0.068(2) Uani 0.50 1 d P . .
C26 C 0.0896(5) 0.0613(3) 0.8199(4) 0.1115(19) Uani 1 1 d . . .
C27 C 0.4818(2) 0.34280(11) 0.67654(19) 0.0366(6) Uani 1 1 d . . .
C28 C 0.4995(3) 0.40219(13) 0.6324(2) 0.0516(8) Uani 1 1 d . . .
H28A H 0.4403 0.4129 0.5905 0.062 Uiso 1 1 calc R . .
H28B H 0.5092 0.4320 0.6808 0.062 Uiso 1 1 calc R . .
C29 C 0.5889(3) 0.40198(16) 0.5795(3) 0.0686(10) Uani 1 1 d . . .
H29A H 0.5955 0.4407 0.5519 0.082 Uiso 1 1 calc R . .
H29B H 0.5779 0.3734 0.5293 0.082 Uiso 1 1 calc R . .
C30 C 0.6879(3) 0.38659(18) 0.6414(3) 0.0723(11) Uani 1 1 d . . .
H30A H 0.7002 0.4163 0.6899 0.087 Uiso 1 1 calc R . .
H30B H 0.6797 0.3488 0.6715 0.087 Uiso 1 1 calc R . .
C31 C 0.7776(4) 0.3833(2) 0.5893(4) 0.0909(15) Uani 1 1 d . . .
H31A H 0.7631 0.3561 0.5375 0.109 Uiso 1 1 calc R . .
H31B H 0.7894 0.4220 0.5638 0.109 Uiso 1 1 calc R . .
C32 C 0.8704(4) 0.3635(3) 0.6473(4) 0.1058(18) Uani 1 1 d . . .
H32A H 0.8908 0.3930 0.6935 0.159 Uiso 1 1 calc R . .
H32B H 0.9229 0.3577 0.6086 0.159 Uiso 1 1 calc R . .
H32C H 0.8575 0.3270 0.6775 0.159 Uiso 1 1 calc R . .
C33 C 0.6421(2) 0.25685(12) 0.83455(19) 0.0365(6) Uani 1 1 d . . .
C34 C 0.7509(2) 0.26098(15) 0.8792(2) 0.0511(7) Uani 1 1 d . . .
H34A H 0.7522 0.2740 0.9432 0.061 Uiso 1 1 calc R . .
H34B H 0.7861 0.2902 0.8462 0.061 Uiso 1 1 calc R . .
C35 C 0.8059(3) 0.2007(2) 0.8773(3) 0.0829(14) Uani 1 1 d . . .
H35A H 0.8017 0.1867 0.8135 0.100 Uiso 1 1 calc R . .
H35B H 0.8764 0.2060 0.9002 0.100 Uiso 1 1 calc R . .
C36 C 0.7602(4) 0.1535(2) 0.9374(4) 0.0939(15) Uani 1 1 d . . .
H36A H 0.7807 0.1629 1.0023 0.113 Uiso 1 1 calc R . .
H36B H 0.6876 0.1573 0.9267 0.113 Uiso 1 1 calc R . .
C37 C 0.7870(5) 0.0881(3) 0.9219(4) 0.116(2) Uani 1 1 d . . .
H37A H 0.8591 0.0849 0.9208 0.139 Uiso 1 1 calc R . .
H37B H 0.7696 0.0649 0.9739 0.139 Uiso 1 1 calc R . .
C38 C 0.7373(5) 0.0642(3) 0.8382(4) 0.122(2) Uani 1 1 d . . .
H38A H 0.6661 0.0702 0.8364 0.183 Uiso 1 1 calc R . .
H38B H 0.7512 0.0227 0.8356 0.183 Uiso 1 1 calc R . .
H38C H 0.7608 0.0837 0.7859 0.183 Uiso 1 1 calc R . .
C39 C 0.4493(2) 0.14781(11) 0.83903(19) 0.0368(6) Uani 1 1 d . . .
C40 C 0.4435(3) 0.08922(12) 0.8876(2) 0.0513(8) Uani 1 1 d . . .
H40A H 0.3962 0.0928 0.9330 0.062 Uiso 1 1 calc R . .
H40B H 0.5089 0.0806 0.9213 0.062 Uiso 1 1 calc R . .
C41 C 0.4118(3) 0.03731(14) 0.8240(2) 0.0517(7) Uani 1 1 d . . .
H41A H 0.3468 0.0458 0.7895 0.062 Uiso 1 1 calc R . .
H41B H 0.4599 0.0327 0.7795 0.062 Uiso 1 1 calc R . .
C42 C 0.4052(4) -0.01957(15) 0.8764(3) 0.0682(10) Uani 1 1 d . . .
H42A H 0.3591 -0.0140 0.9224 0.082 Uiso 1 1 calc R . .
H42B H 0.4709 -0.0282 0.9095 0.082 Uiso 1 1 calc R . .
C43 C 0.3711(4) -0.0725(2) 0.8173(3) 0.0826(13) Uani 1 1 d . . .
H43A H 0.4113 -0.0743 0.7659 0.099 Uiso 1 1 calc R . .
H43B H 0.3859 -0.1077 0.8546 0.099 Uiso 1 1 calc R . .
C44 C 0.2681(4) -0.0746(3) 0.7798(4) 0.1083(18) Uani 1 1 d . . .
H44A H 0.2267 -0.0693 0.8289 0.162 Uiso 1 1 calc R . .
H44B H 0.2536 -0.1123 0.7506 0.162 Uiso 1 1 calc R . .
H44C H 0.2544 -0.0437 0.7345 0.162 Uiso 1 1 calc R . .
Cu1 Cu 0.49484(2) 0.218575(12) 0.68612(2) 0.02947(9) Uani 1 1 d . . .
Cu2 Cu 0.43113(2) 0.272588(13) 0.82778(2) 0.03131(9) Uani 1 1 d . . .
Fe1 Fe 0.75762(2) -0.027689(14) 0.54393(2) 0.02600(9) Uani 1 1 d . . .
N1 N 0.62247(18) 0.10450(10) 0.43066(15) 0.0407(5) Uani 1 1 d . . .
N2 N 0.55665(15) 0.17075(9) 0.57451(14) 0.0296(4) Uani 1 1 d . . .
N3 N 0.82603(16) 0.12767(10) 0.60643(15) 0.0349(5) Uani 1 1 d . . .
N4 N 0.87530(15) 0.18333(9) 0.44585(15) 0.0320(4) Uani 1 1 d . . .
O1 O 0.35100(15) 0.21109(9) 0.64014(14) 0.0443(5) Uani 1 1 d . . .
O5 O 0.29780(14) 0.26267(9) 0.75585(14) 0.0449(5) Uani 1 1 d . . .
O2 O 0.49518(16) 0.29714(8) 0.62975(13) 0.0424(4) Uani 1 1 d . . .
O6 O 0.45512(15) 0.34401(8) 0.75652(13) 0.0404(4) Uani 1 1 d . . .
O3 O 0.62860(14) 0.23529(9) 0.75428(14) 0.0433(5) Uani 1 1 d . . .
O7 O 0.57425(15) 0.27469(9) 0.88014(14) 0.0436(5) Uani 1 1 d . . .
O4 O 0.48422(16) 0.14731(8) 0.76228(14) 0.0441(5) Uani 1 1 d . . .
O8 O 0.41995(17) 0.19234(8) 0.87884(14) 0.0453(5) Uani 1 1 d . . .

loop_
_atom_site_aniso_label
_atom_site_aniso_U_11
_atom_site_aniso_U_22
_atom_site_aniso_U_33
_atom_site_aniso_U_23
_atom_site_aniso_U_13
_atom_site_aniso_U_12
C1 0.0202(10) 0.0302(11) 0.0355(12) -0.0052(10) 0.0056(9) 0.0015(8)
C2 0.0283(12) 0.0310(12) 0.0470(15) 0.0009(11) 0.0147(10) -0.0018(9)
C3 0.0316(13) 0.0264(12) 0.076(2) 0.0031(13) 0.0181(13) -0.0026(10)
C4 0.0264(12) 0.0329(13) 0.075(2) -0.0179(14) 0.0037(12) -0.0027(10)
C5 0.0249(11) 0.0410(14) 0.0440(15) -0.0161(12) 0.0007(10) 0.0027(10)
C6 0.0210(10) 0.0292(11) 0.0332(12) 0.0038(9) 0.0031(8) -0.0029(8)
C7 0.0285(12) 0.0355(12) 0.0332(12) 0.0060(10) -0.0013(9) -0.0037(10)
C8 0.0277(12) 0.0329(12) 0.0513(16) 0.0112(12) -0.0011(10) 0.0011(10)
C9 0.0243(11) 0.0327(12) 0.0525(16) -0.0019(11) 0.0067(10) 0.0057(9)
C10 0.0225(11) 0.0393(13) 0.0367(13) 0.0001(11) 0.0082(9) 0.0015(10)
C11 0.0220(10) 0.0315(11) 0.0308(12) -0.0026(9) 0.0034(8) 0.0029(9)
C12 0.072(2) 0.0420(15) 0.0356(14) 0.0085(12) 0.0185(14) 0.0161(14)
C13 0.0521(16) 0.0303(12) 0.0406(14) 0.0053(11) 0.0124(12) 0.0088(11)
C14 0.0250(10) 0.0296(11) 0.0288(11) -0.0006(9) 0.0062(8) -0.0005(9)
C15 0.0212(10) 0.0302(11) 0.0297(11) 0.0014(9) 0.0032(8) -0.0045(9)
C16 0.0502(16) 0.0330(13) 0.0381(14) -0.0055(11) 0.0150(12) -0.0053(11)
C17 0.0441(15) 0.0289(12) 0.0418(15) 0.0023(11) 0.0121(11) -0.0024(10)
C18 0.0267(11) 0.0307(11) 0.0320(12) 0.0032(10) 0.0073(9) -0.0019(9)
C19 0.0374(14) 0.0384(13) 0.0406(15) -0.0032(11) 0.0036(11) -0.0055(11)
C20 0.0407(16) 0.068(2) 0.0488(18) -0.0069(15) -0.0032(13) -0.0057(14)
C21 0.0429(19) 0.118(4) 0.064(2) -0.005(2) 0.0069(17) -0.018(2)
C22 0.068(5) 0.124(8) 0.065(5) -0.030(6) 0.025(4) -0.033(5)
C23 0.070(5) 0.050(4) 0.055(5) -0.012(4) 0.014(4) -0.013(4)
C24 0.090(8) 0.095(8) 0.072(6) -0.020(6) -0.013(5) 0.004(6)
C25 0.063(4) 0.082(6) 0.060(4) 0.007(4) 0.014(4) -0.017(4)
C26 0.135(5) 0.088(4) 0.106(4) 0.000(3) -0.011(4) -0.004(3)
C27 0.0401(14) 0.0285(12) 0.0401(14) 0.0001(11) -0.0003(11) 0.0013(10)
C28 0.076(2) 0.0312(13) 0.0476(17) 0.0063(13) 0.0064(15) 0.0002(14)
C29 0.104(3) 0.0442(18) 0.063(2) 0.0139(16) 0.029(2) -0.0063(19)
C30 0.085(3) 0.063(2) 0.075(3) 0.002(2) 0.037(2) -0.017(2)
C31 0.098(4) 0.078(3) 0.107(4) -0.004(3) 0.054(3) -0.009(3)
C32 0.081(3) 0.129(5) 0.116(4) -0.025(4) 0.046(3) -0.023(3)
C33 0.0385(14) 0.0339(13) 0.0366(14) 0.0001(11) 0.0022(11) -0.0051(11)
C34 0.0403(16) 0.0613(19) 0.0498(18) -0.0032(15) -0.0022(13) -0.0118(14)
C35 0.049(2) 0.131(4) 0.066(2) -0.028(3) -0.0066(18) 0.024(2)
C36 0.113(4) 0.090(3) 0.077(3) 0.005(3) 0.007(3) 0.035(3)
C37 0.120(5) 0.122(5) 0.100(4) -0.002(4) -0.013(3) 0.049(4)
C38 0.145(6) 0.115(5) 0.108(5) -0.032(4) 0.021(4) 0.016(4)
C39 0.0455(14) 0.0289(12) 0.0380(14) -0.0025(10) 0.0133(11) -0.0021(11)
C40 0.087(2) 0.0312(13) 0.0405(16) 0.0014(12) 0.0275(15) -0.0013(14)
C41 0.070(2) 0.0434(16) 0.0423(16) -0.0011(13) 0.0109(14) -0.0046(15)
C42 0.102(3) 0.0483(19) 0.055(2) -0.0026(16) 0.015(2) -0.0224(19)
C43 0.103(4) 0.069(3) 0.077(3) -0.018(2) 0.017(2) -0.030(2)
C44 0.097(4) 0.111(4) 0.122(5) -0.030(4) 0.032(3) -0.033(3)
Cu1 0.03472(17) 0.02482(15) 0.02989(16) -0.00385(11) 0.00805(12) 0.00021(11)
Cu2 0.03554(17) 0.02739(15) 0.03181(17) -0.00689(11) 0.00742(12) 0.00140(12)
Fe1 0.02088(16) 0.02296(16) 0.03450(19) -0.00025(13) 0.00474(12) 0.00015(12)
N1 0.0520(14) 0.0411(12) 0.0308(11) 0.0015(9) 0.0123(10) 0.0110(10)
N2 0.0295(10) 0.0274(9) 0.0327(10) -0.0025(8) 0.0072(8) 0.0009(8)
N3 0.0410(12) 0.0343(11) 0.0307(11) -0.0009(9) 0.0093(9) -0.0064(9)
N4 0.0305(10) 0.0308(10) 0.0361(11) 0.0063(9) 0.0091(8) -0.0015(8)
O1 0.0396(10) 0.0480(11) 0.0453(11) -0.0167(9) 0.0054(8) -0.0027(9)
O5 0.0354(10) 0.0529(12) 0.0467(11) -0.0148(9) 0.0059(8) -0.0003(9)
O2 0.0606(13) 0.0303(9) 0.0374(10) 0.0006(8) 0.0107(9) -0.0010(9)
O6 0.0516(11) 0.0284(9) 0.0418(11) -0.0021(8) 0.0082(8) 0.0011(8)
O3 0.0357(10) 0.0561(12) 0.0379(10) -0.0083(9) 0.0044(8) -0.0003(9)
O7 0.0398(11) 0.0501(11) 0.0399(11) -0.0112(9) 0.0009(8) 0.0028(8)
O4 0.0662(13) 0.0293(9) 0.0416(11) 0.0027(8) 0.0267(9) 0.0048(9)
O8 0.0661(13) 0.0301(9) 0.0437(11) -0.0039(8) 0.0232(10) 0.0020(9)

loop_
_atom_type_symbol
_atom_type_description
_atom_type_scat_dispersion_real
_atom_type_scat_dispersion_imag
_atom_type_scat_source
C C 0.0033 0.0016 'International Tables Vol C Tables 4.2.6.8 and 6.1.1.4'
H H 0.0000 0.0000 'International Tables Vol C Tables 4.2.6.8 and 6.1.1.4'
N N 0.0061 0.0033 'International Tables Vol C Tables 4.2.6.8 and 6.1.1.4'
O O 0.0106 0.0060 'International Tables Vol C Tables 4.2.6.8 and 6.1.1.4'
Fe Fe 0.3463 0.8444 'International Tables Vol C Tables 4.2.6.8 and 6.1.1.4'
Cu Cu 0.3201 1.2651 'International Tables Vol C Tables 4.2.6.8 and 6.1.1.4'

loop_
_geom_angle_atom_site_label_1
_geom_angle_atom_site_label_2
_geom_angle_atom_site_label_3
_geom_angle
_geom_angle_site_symmetry_1
_geom_angle_site_symmetry_3
_geom_angle_publ_flag
C2 C1 C5 107.3(2) . . ?
C2 C1 C11 127.3(2) . . ?
C5 C1 C11 125.4(2) . . ?
C2 C1 Fe1 69.70(13) . . ?
C5 C1 Fe1 68.73(13) . . ?
C11 C1 Fe1 126.46(16) . . ?
C3 C2 C1 107.9(2) . . ?
C3 C2 Fe1 69.77(14) . . ?
C1 C2 Fe1 69.57(13) . . ?
C4 C3 C2 108.5(3) . . ?
C4 C3 Fe1 69.26(15) . . ?
C2 C3 Fe1 69.76(14) . . ?
C5 C4 C3 107.9(2) . . ?
C5 C4 Fe1 69.33(14) . . ?
C3 C4 Fe1 70.18(15) . . ?
C4 C5 C1 108.4(3) . . ?
C4 C5 Fe1 70.02(16) . . ?
C1 C5 Fe1 70.18(14) . . ?
C7 C6 C10 107.5(2) . . ?
C7 C6 C15 125.8(2) . . ?
C10 C6 C15 126.7(2) . . ?
C7 C6 Fe1 69.40(13) . . ?
C10 C6 Fe1 69.49(13) . . ?
C15 C6 Fe1 125.96(16) . . ?
C8 C7 C6 107.8(2) . . ?
C8 C7 Fe1 70.01(14) . . ?
C6 C7 Fe1 69.50(13) . . ?
C9 C8 C7 108.4(2) . . ?
C9 C8 Fe1 69.54(14) . . ?
C7 C8 Fe1 69.31(13) . . ?
C8 C9 C10 108.4(2) . . ?
C8 C9 Fe1 70.03(14) . . ?
C10 C9 Fe1 69.66(13) . . ?
C9 C10 C6 107.9(2) . . ?
C9 C10 Fe1 69.70(14) . . ?
C6 C10 Fe1 69.41(13) . . ?
N1 C11 C14 121.1(2) . . ?
N1 C11 C1 117.6(2) . . ?
C14 C11 C1 121.2(2) . . ?
N1 C12 C13 122.7(3) . . ?
N2 C13 C12 121.0(2) . . ?
N2 C14 C11 122.0(2) . . ?
N3 C15 C18 121.0(2) . . ?
N3 C15 C6 118.1(2) . . ?
C18 C15 C6 120.9(2) . . ?
N3 C16 C17 122.3(2) . . ?
N4 C17 C16 121.5(2) . . ?
N4 C18 C15 121.7(2) . . ?
O1 C19 O5 125.4(3) . . ?
O1 C19 C20 117.6(3) . . ?
O5 C19 C20 117.0(3) . . ?
C21 C20 C19 115.0(3) . . ?
C22 C21 C20 127.9(5) . . ?
C22 C21 C23 34.4(5) . . ?
C20 C21 C23 100.8(4) . . ?
C25 C26 C24 42.8(5) . . ?
O6 C27 O2 126.1(2) . . ?
O6 C27 C28 116.5(2) . . ?
O2 C27 C28 117.4(3) . . ?
C29 C28 C27 112.8(3) . . ?
C28 C29 C30 112.7(3) . . ?
C31 C30 C29 113.8(4) . . ?
C32 C31 C30 113.5(4) . . ?
O7 C33 O3 125.5(2) . . ?
O7 C33 C34 118.3(2) . . ?
O3 C33 C34 116.1(3) . . ?
C33 C34 C35 111.7(3) . . ?
C36 C35 C34 112.0(3) . . ?
C37 C36 C35 117.6(5) . . ?
C38 C37 C36 113.3(5) . . ?
O8 C39 O4 126.0(3) . . ?
O8 C39 C40 117.2(2) . . ?
O4 C39 C40 116.8(2) . . ?
C39 C40 C41 115.1(3) . . ?
C42 C41 C40 112.7(3) . . ?
C41 C42 C43 115.2(3) . . ?
C44 C43 C42 117.2(5) . . ?
O2 Cu1 O4 169.15(8) . . ?
O2 Cu1 O1 89.35(9) . . ?
O4 Cu1 O1 89.13(9) . . ?
O2 Cu1 O3 89.24(9) . . ?
O4 Cu1 O3 89.99(9) . . ?
O1 Cu1 O3 167.82(8) . . ?
O2 Cu1 N2 96.98(8) . . ?
O4 Cu1 N2 93.88(7) . . ?
O1 Cu1 N2 98.64(8) . . ?
O3 Cu1 N2 93.54(8) . . ?
O2 Cu1 Cu2 85.39(6) . . ?
O4 Cu1 Cu2 83.77(5) . . ?
O1 Cu1 Cu2 84.63(6) . . ?
O3 Cu1 Cu2 83.20(6) . . ?
N2 Cu1 Cu2 175.96(6) . . ?
O6 Cu2 O5 90.67(9) . . ?
O6 Cu2 O8 168.09(8) . . ?
O5 Cu2 O8 89.32(9) . . ?
O6 Cu2 O7 88.21(9) . . ?
O5 Cu2 O7 169.21(8) . . ?
O8 Cu2 O7 89.58(9) . . ?
O6 Cu2 N4 97.36(8) . 4_566 ?
O5 Cu2 N4 95.21(8) . 4_566 ?
O8 Cu2 N4 94.51(8) . 4_566 ?
O7 Cu2 N4 95.58(8) . 4_566 ?
O6 Cu2 Cu1 83.30(6) . . ?
O5 Cu2 Cu1 83.90(6) . . ?
O8 Cu2 Cu1 84.85(6) . . ?
O7 Cu2 Cu1 85.32(6) . . ?
N4 Cu2 Cu1 178.90(6) 4_566 . ?
C5 Fe1 C4 40.65(11) . . ?
C5 Fe1 C7 158.96(10) . . ?
C4 Fe1 C7 159.62(12) . . ?
C5 Fe1 C6 122.25(11) . . ?
C4 Fe1 C6 156.68(12) . . ?
C7 Fe1 C6 41.09(9) . . ?
C5 Fe1 C10 106.78(11) . . ?
C4 Fe1 C10 119.82(12) . . ?
C7 Fe1 C10 68.96(10) . . ?
C6 Fe1 C10 41.10(10) . . ?
C5 Fe1 C9 122.45(11) . . ?
C4 Fe1 C9 105.29(11) . . ?
C7 Fe1 C9 68.55(11) . . ?
C6 Fe1 C9 68.74(10) . . ?
C10 Fe1 C9 40.64(10) . . ?
C5 Fe1 C1 41.09(9) . . ?
C4 Fe1 C1 68.73(10) . . ?
C7 Fe1 C1 123.36(10) . . ?
C6 Fe1 C1 108.98(9) . . ?
C10 Fe1 C1 124.89(10) . . ?
C9 Fe1 C1 160.45(11) . . ?
C5 Fe1 C2 68.70(11) . . ?
C4 Fe1 C2 68.53(11) . . ?
C7 Fe1 C2 108.82(11) . . ?
C6 Fe1 C2 125.86(10) . . ?
C10 Fe1 C2 162.47(10) . . ?
C9 Fe1 C2 156.18(11) . . ?
C1 Fe1 C2 40.73(10) . . ?
C5 Fe1 C3 68.22(12) . . ?
C4 Fe1 C3 40.57(13) . . ?
C7 Fe1 C3 124.35(12) . . ?
C6 Fe1 C3 161.98(12) . . ?
C10 Fe1 C3 155.24(11) . . ?
C9 Fe1 C3 120.06(11) . . ?
C1 Fe1 C3 68.25(10) . . ?
C2 Fe1 C3 40.47(10) . . ?
C5 Fe1 C8 158.66(11) . . ?
C4 Fe1 C8 122.27(11) . . ?
C7 Fe1 C8 40.68(10) . . ?
C6 Fe1 C8 68.63(10) . . ?
C10 Fe1 C8 68.34(10) . . ?
C9 Fe1 C8 40.43(11) . . ?
C1 Fe1 C8 158.44(11) . . ?
C2 Fe1 C8 122.08(11) . . ?
C3 Fe1 C8 107.02(11) . . ?
C12 N1 C11 116.3(2) . . ?
C14 N2 C13 116.9(2) . . ?
C14 N2 Cu1 119.77(16) . . ?
C13 N2 Cu1 123.26(17) . . ?
C16 N3 C15 116.4(2) . . ?
C17 N4 C18 117.1(2) . . ?
C17 N4 Cu2 121.73(16) . 4_665 ?
C18 N4 Cu2 120.89(17) . 4_665 ?
C19 O1 Cu1 122.48(18) . . ?
C19 O5 Cu2 123.20(18) . . ?
C27 O2 Cu1 120.89(18) . . ?
C27 O6 Cu2 123.39(17) . . ?
C33 O3 Cu1 123.94(18) . . ?
C33 O7 Cu2 121.52(18) . . ?
C39 O4 Cu1 123.21(17) . . ?
C39 O8 Cu2 121.86(18) . . ?
C24 C23 C22 116.5(16) . . ?
C24 C23 C25 49.9(11) . . ?
C22 C23 C25 69.2(9) . . ?
C24 C23 C21 130.6(13) . . ?
C22 C23 C21 52.6(8) . . ?
C25 C23 C21 109.9(7) . . ?
C24 C25 C26 84.2(9) . . ?
C24 C25 C22 66.2(7) . . ?
C26 C25 C22 134.5(8) . . ?
C24 C25 C23 30.7(6) . . ?
C26 C25 C23 104.9(7) . . ?
C22 C25 C23 36.4(4) . . ?
C23 C22 C21 92.9(9) . . ?
C23 C22 C24 28.7(8) . . ?
C21 C22 C24 107.5(8) . . ?
C23 C22 C25 74.4(9) . . ?
C21 C22 C25 137.2(8) . . ?
C24 C22 C25 47.2(6) . . ?
C23 C24 C25 99.4(13) . . ?
C23 C24 C22 34.8(9) . . ?
C25 C24 C22 66.7(7) . . ?
C23 C24 C26 129.0(13) . . ?
C25 C24 C26 53.0(7) . . ?
C22 C24 C26 111.1(8) . . ?

loop_
_geom_bond_atom_site_label_1
_geom_bond_atom_site_label_2
_geom_bond_distance
_geom_bond_site_symmetry_2
_geom_bond_publ_flag
C1 C2 1.423(4) . ?
C1 C5 1.428(3) . ?
C1 C11 1.468(3) . ?
C1 Fe1 2.044(2) . ?
C2 C3 1.415(4) . ?
C2 Fe1 2.045(2) . ?
C3 C4 1.414(5) . ?
C3 Fe1 2.046(3) . ?
C4 C5 1.410(4) . ?
C4 Fe1 2.034(3) . ?
C5 Fe1 2.025(3) . ?
C6 C7 1.432(3) . ?
C6 C10 1.433(3) . ?
C6 C15 1.464(3) . ?
C6 Fe1 2.041(2) . ?
C7 C8 1.421(4) . ?
C7 Fe1 2.040(2) . ?
C8 C9 1.414(4) . ?
C8 Fe1 2.049(2) . ?
C9 C10 1.418(4) . ?
C9 Fe1 2.043(2) . ?
C10 Fe1 2.042(2) . ?
C11 N1 1.337(3) . ?
C11 C14 1.396(3) . ?
C12 N1 1.333(4) . ?
C12 C13 1.384(4) . ?
C13 N2 1.335(3) . ?
C14 N2 1.332(3) . ?
C15 N3 1.340(3) . ?
C15 C18 1.401(3) . ?
C16 N3 1.337(3) . ?
C16 C17 1.382(4) . ?
C17 N4 1.329(3) . ?
C18 N4 1.330(3) . ?
C19 O1 1.250(3) . ?
C19 O5 1.255(3) . ?
C19 C20 1.518(4) . ?
C20 C21 1.505(5) . ?
C21 C22 1.354(12) . ?
C21 C23 1.702(10) . ?
C26 C25 1.423(10) . ?
C26 C24 1.773(15) . ?
C27 O6 1.252(3) . ?
C27 O2 1.259(3) . ?
C27 C28 1.518(4) . ?
C28 C29 1.497(5) . ?
C29 C30 1.549(6) . ?
C30 C31 1.497(6) . ?
C31 C32 1.482(7) . ?
C33 O7 1.252(3) . ?
C33 O3 1.252(3) . ?
C33 C34 1.525(4) . ?
C34 C35 1.553(6) . ?
C35 C36 1.548(7) . ?
C36 C37 1.545(7) . ?
C37 C38 1.416(7) . ?
C39 O8 1.247(3) . ?
C39 O4 1.255(3) . ?
C39 C40 1.506(4) . ?
C40 C41 1.520(4) . ?
C41 C42 1.500(5) . ?
C42 C43 1.509(5) . ?
C43 C44 1.421(7) . ?
Cu1 O2 1.9553(19) . ?
Cu1 O4 1.9671(18) . ?
Cu1 O1 1.969(2) . ?
Cu1 O3 1.9751(19) . ?
Cu1 N2 2.187(2) . ?
Cu1 Cu2 2.6157(4) . ?
Cu2 O6 1.9636(19) . ?
Cu2 O5 1.969(2) . ?
Cu2 O8 1.9719(19) . ?
Cu2 O7 1.975(2) . ?
Cu2 N4 2.186(2) 4_566 ?
N4 Cu2 2.186(2) 4_665 ?
C23 C24 0.810(12) . ?
C23 C22 0.964(12) . ?
C23 C25 1.562(11) . ?
C25 C24 1.211(14) . ?
C25 C22 1.516(13) . ?
C22 C24 1.510(14) . ?
